data_4003892
loop_
_publ_author_name
'Benin, Bogdan M.'
'McCall, Kyle M.'
'W\"orle, Michael'
'Borgeaud, Dominique'
'Vonderach, Thomas'
'Sakhatskyi, Kostiantyn'
'Yakunin, Sergii'
'G\"unther, Detlef'
'Kovalenko, Maksym V.'

_publ_section_title
;
 Lone-Pair-Induced Structural Ordering in the Mixed-Valent 0D
 Metal-Halides Rb23BiIIIxSbIII7--xSbV2Cl54 (0 &#x2264; x &#x2264; 7)
;
_journal_name_full 'Chemistry of Materials'
_journal_paper_doi 10.1021/acs.chemmater.0c04491
_journal_year 2021
_chemical_formula_moiety '0.25(Cl216 Rb92 Sb36)'
_chemical_formula_sum 'Cl54 Rb23 Sb9'
_chemical_formula_weight 4975.86
_space_group_crystal_system orthorhombic
_space_group_IT_number 63
_space_group_name_Hall '-C 2c 2'
_space_group_name_H-M_alt 'C m c m'
_audit_creation_date 2020-08-17
_audit_creation_method
;
Olex2 1.2
(compiled 2018.05.29 svn.r3508 for OlexSys, GUI svn.r5506)
;
_cell_angle_alpha 90
_cell_angle_beta 90
_cell_angle_gamma 90
_cell_formula_units_Z 4
_cell_length_a 22.3435(7)
_cell_length_b 12.9057(4)
_cell_length_c 37.0625(13)
_cell_measurement_reflns_used 9860
_cell_measurement_temperature 293(2)
_cell_measurement_theta_max 30.596
_cell_measurement_theta_min 3.163
_cell_volume 10687.3(6)
_computing_data_collection 'SMART v5.630 (Bruker, 2003)'
_computing_molecular_graphics 'Olex2 (Dolomanov et al., 2009)'
_computing_publication_material 'Olex2 (Dolomanov et al., 2009)'
_computing_structure_refinement 'ShelXL (Sheldrick, 2015)'
_computing_structure_solution 'ShelXT (Sheldrick, 2015)'
_diffrn_ambient_temperature 293(2)
_diffrn_measured_fraction_theta_full 1.000
_diffrn_measured_fraction_theta_max 1.000
_diffrn_measurement_device_type 'Bruker APEX-II CCD'
_diffrn_measurement_method '\f and \w scans'
_diffrn_radiation_type MoK\a
_diffrn_radiation_wavelength 0.71073
_diffrn_reflns_av_R_equivalents 0.0971
_diffrn_reflns_av_unetI/netI 0.0338
_diffrn_reflns_Laue_measured_fraction_full 1.000
_diffrn_reflns_Laue_measured_fraction_max 1.000
_diffrn_reflns_limit_h_max 28
_diffrn_reflns_limit_h_min -28
_diffrn_reflns_limit_k_max 16
_diffrn_reflns_limit_k_min -16
_diffrn_reflns_limit_l_max 44
_diffrn_reflns_limit_l_min -47
_diffrn_reflns_number 56777
_diffrn_reflns_point_group_measured_fraction_full 1.000
_diffrn_reflns_point_group_measured_fraction_max 1.000
_diffrn_reflns_theta_full 25.242
_diffrn_reflns_theta_max 27.102
_diffrn_reflns_theta_min 1.648
_diffrn_standards_number 0
_exptl_absorpt_coefficient_mu 14.016
_exptl_absorpt_correction_T_max 0.5881
_exptl_absorpt_correction_T_min 0.3861
_exptl_absorpt_correction_type multi-scan
_exptl_absorpt_process_details
;
SADABS-2016/2 (Bruker,2016/2) was used for absorption correction.
wR2(int) was 0.1352 before and 0.0845 after correction.
The Ratio of minimum to maximum transmission is 0.6565.
The \l/2 correction factor is Not present.
;
_exptl_crystal_colour red
_exptl_crystal_colour_primary red
_exptl_crystal_density_diffrn 3.093
_exptl_crystal_description plate
_exptl_crystal_F_000 8912
_exptl_crystal_recrystallization_method 'Solvothermal reaction in HCl at 160 degrees C'
_exptl_crystal_size_max 0.075
_exptl_crystal_size_mid 0.07
_exptl_crystal_size_min 0.02
_refine_diff_density_max 5.088
_refine_diff_density_min -1.183
_refine_diff_density_rms 0.673
_refine_ls_extinction_method none
_refine_ls_goodness_of_fit_ref 1.191
_refine_ls_hydrogen_treatment undef
_refine_ls_matrix_type full
_refine_ls_number_parameters 217
_refine_ls_number_reflns 6429
_refine_ls_number_restraints 0
_refine_ls_restrained_S_all 1.191
_refine_ls_R_factor_all 0.1521
_refine_ls_R_factor_gt 0.1322
_refine_ls_shift/su_max 0.000
_refine_ls_shift/su_mean 0.000
_refine_ls_structure_factor_coef Fsqd
_refine_ls_weighting_details 'w=1/[\s^2^(Fo^2^)+(0.1570P)^2^+473.2945P] where P=(Fo^2^+2Fc^2^)/3'
_refine_ls_weighting_scheme calc
_refine_ls_wR_factor_gt 0.3133
_refine_ls_wR_factor_ref 0.3279
_reflns_Friedel_coverage 0.000
_reflns_number_gt 5012
_reflns_number_total 6429
_reflns_threshold_expression 'I > 2\s(I)'
_cod_data_source_file cm0c04491_si_004.cif
_cod_data_source_block dp082_4_apex1
_cod_database_code 4003892
_shelx_shelxl_version_number 2018/3
_shelx_space_group_comment
;
The symmetry employed for this shelxl refinement is uniquely defined
by the following loop, which should always be used as a source of
symmetry information in preference to the above space-group names.
They are only intended as comments.
;
_shelx_estimated_absorpt_t_max 0.767
_shelx_estimated_absorpt_t_min 0.420
_olex2_refinement_description
;
1. Twinned data refinement
 Scales: 0.758(4)
 0.242(4)
;
_olex2_submission_special_instructions 'No special instructions were received'

loop_
_space_group_symop_operation_xyz
'x, y, z'
'-x, -y, z+1/2'
'-x, y, -z+1/2'
'x, -y, -z'
'x+1/2, y+1/2, z'
'-x+1/2, -y+1/2, z+1/2'
'-x+1/2, y+1/2, -z+1/2'
'x+1/2, -y+1/2, -z'
'-x, -y, -z'
'x, y, -z-1/2'
'x, -y, z-1/2'
'-x, y, z'
'-x+1/2, -y+1/2, -z'
'x+1/2, y+1/2, -z-1/2'
'x+1/2, -y+1/2, z-1/2'
'-x+1/2, y+1/2, z'

loop_
_atom_site_label
_atom_site_type_symbol
_atom_site_fract_x
_atom_site_fract_y
_atom_site_fract_z
_atom_site_U_iso_or_equiv
_atom_site_adp_type
_atom_site_occupancy
_atom_site_site_symmetry_order
_atom_site_calc_flag
_atom_site_refinement_flags_posn
_atom_site_refinement_flags_adp
_atom_site_refinement_flags_occupancy
_atom_site_disorder_assembly
_atom_site_disorder_group
Sb1 Sb 0.500000 0.9977(2) 0.750000 0.0374(7) Uani 1 4 d S T P . .
Sb2 Sb 0.33411(8) 0.50075(17) 0.750000 0.0369(5) Uani 1 2 d S T P . .
Sb3 Sb 0.33245(7) 0.16531(12) 0.58003(4) 0.0406(4) Uani 1 1 d . . . . .
Sb4 Sb 0.500000 0.66830(19) 0.57158(6) 0.0462(5) Uani 1 2 d S T P . .
Rb1 Rb 0.500000 1.3788(3) 0.81460(10) 0.0474(8) Uani 1 2 d S T P . .
Rb2 Rb 0.500000 1.0230(4) 0.88189(14) 0.0694(12) Uani 1 2 d S T P . .
Rb3 Rb 0.500000 0.6665(5) 0.750000 0.0638(13) Uani 1 4 d S T P . .
Rb4 Rb 0.14430(10) 0.3106(2) 0.68497(7) 0.0484(6) Uani 1 1 d . . . . .
Rb5 Rb 0.33334(12) 0.1664(3) 0.69061(7) 0.0580(6) Uani 1 1 d . . . . .
Rb6 Rb 0.32071(14) 0.4852(3) 0.61785(9) 0.0715(9) Uani 1 1 d . . . . .
Rb7 Rb 0.17353(16) 0.3400(3) 0.53969(9) 0.0751(8) Uani 1 1 d . . . . .
Rb8 Rb 0.500000 0.3166(4) 0.54806(12) 0.0744(11) Uani 1 2 d S T P . .
Cl1 Cl 0.500000 1.1323(8) 0.7999(3) 0.070(3) Uani 1 2 d S T P . .
Cl2 Cl 0.500000 0.8559(7) 0.8064(3) 0.058(2) Uani 1 2 d S T P . .
Cl3 Cl 0.3809(4) 0.9898(7) 0.750000 0.052(2) Uani 1 2 d S T P . .
Cl4 Cl 0.4048(3) 0.5708(5) 0.8059(2) 0.0554(15) Uani 1 1 d . . . . .
Cl5 Cl 0.2783(4) 0.6817(7) 0.750000 0.053(2) Uani 1 2 d S T P . .
Cl6 Cl 0.3986(4) 0.3279(7) 0.750000 0.052(2) Uani 1 2 d S T P . .
Cl7 Cl 0.2674(3) 0.4343(7) 0.7002(2) 0.067(2) Uani 1 1 d . . . . .
Cl8 Cl 0.2382(3) 0.2343(6) 0.6222(2) 0.0602(18) Uani 1 1 d . . . . .
Cl9 Cl 0.4145(3) 0.2739(7) 0.6230(2) 0.067(2) Uani 1 1 d . . . . .
Cl10 Cl 0.3454(4) -0.0088(6) 0.6223(2) 0.0644(18) Uani 1 1 d . . . . .
Cl11 Cl 0.2544(3) 0.0794(6) 0.54123(18) 0.0603(16) Uani 1 1 d . . . . .
Cl12 Cl 0.3280(4) 0.3229(6) 0.5403(3) 0.071(2) Uani 1 1 d . . . . .
Cl13 Cl 0.4147(3) 0.0915(6) 0.5411(2) 0.0584(17) Uani 1 1 d . . . . .
Cl14 Cl 0.4255(5) 0.5943(11) 0.5350(3) 0.103(4) Uani 1 1 d . . . . .
Cl15 Cl 0.500000 0.5205(11) 0.6072(4) 0.117(7) Uani 1 2 d S T P . .
Cl16 Cl 0.5751(5) 0.7444(10) 0.6072(3) 0.106(4) Uani 1 1 d . . . . .
Cl17 Cl 0.500000 0.8175(11) 0.5351(4) 0.106(6) Uani 1 2 d S T P . .

loop_
_atom_site_aniso_label
_atom_site_aniso_U_11
_atom_site_aniso_U_22
_atom_site_aniso_U_33
_atom_site_aniso_U_23
_atom_site_aniso_U_13
_atom_site_aniso_U_12
Sb1 0.0392(15) 0.0281(14) 0.0450(18) 0.000 0.000 0.000
Sb2 0.0384(10) 0.0302(11) 0.0422(11) 0.000 0.000 -0.0017(7)
Sb3 0.0385(8) 0.0345(9) 0.0487(8) -0.0020(7) 0.0021(6) 0.0025(6)
Sb4 0.0466(12) 0.0384(12) 0.0537(12) -0.0032(11) 0.000 0.000
Rb1 0.0410(16) 0.0359(16) 0.065(2) 0.0015(15) 0.000 0.000
Rb2 0.055(2) 0.084(3) 0.070(3) -0.003(2) 0.000 0.000
Rb3 0.065(3) 0.050(3) 0.077(3) 0.000 0.000 0.000
Rb4 0.0431(12) 0.0409(13) 0.0610(14) 0.0021(11) 0.0032(10) 0.0042(10)
Rb5 0.0597(16) 0.0591(18) 0.0554(14) 0.0007(13) -0.0011(12) 0.0051(13)
Rb6 0.0834(19) 0.0629(19) 0.068(2) 0.0006(15) -0.0027(14) 0.0180(15)
Rb7 0.0734(19) 0.070(2) 0.082(2) -0.0014(18) 0.0013(16) -0.0116(16)
Rb8 0.089(3) 0.068(3) 0.066(2) -0.001(2) 0.000 0.000
Cl1 0.096(8) 0.042(5) 0.072(7) -0.010(5) 0.000 0.000
Cl2 0.052(5) 0.039(5) 0.084(7) 0.007(4) 0.000 0.000
Cl3 0.027(4) 0.055(5) 0.073(6) 0.000 0.000 -0.003(3)
Cl4 0.043(3) 0.048(3) 0.075(4) -0.004(3) -0.008(3) 0.000(3)
Cl5 0.053(5) 0.041(4) 0.066(6) 0.000 0.000 -0.001(4)
Cl6 0.050(4) 0.039(4) 0.067(6) 0.000 0.000 0.002(4)
Cl7 0.057(4) 0.079(5) 0.066(4) -0.010(4) -0.006(3) -0.023(4)
Cl8 0.042(3) 0.064(4) 0.074(5) -0.010(4) 0.004(3) 0.007(3)
Cl9 0.065(4) 0.071(5) 0.064(4) -0.004(4) -0.005(3) -0.022(4)
Cl10 0.078(4) 0.043(3) 0.073(5) 0.013(3) 0.005(4) -0.002(3)
Cl11 0.055(4) 0.066(4) 0.060(4) -0.009(4) -0.012(3) 0.002(3)
Cl12 0.099(6) 0.045(4) 0.070(5) 0.018(4) -0.003(4) 0.010(4)
Cl13 0.047(3) 0.064(4) 0.064(4) -0.009(3) 0.013(3) 0.001(3)
Cl14 0.109(8) 0.119(9) 0.081(6) -0.017(6) -0.023(5) -0.042(7)
Cl15 0.22(2) 0.053(7) 0.079(10) 0.017(7) 0.000 0.000
Cl16 0.088(7) 0.129(9) 0.100(7) -0.009(7) -0.022(5) -0.045(7)
Cl17 0.194(19) 0.049(7) 0.076(9) 0.019(6) 0.000 0.000

loop_
_atom_type_symbol
_atom_type_description
_atom_type_scat_dispersion_real
_atom_type_scat_dispersion_imag
_atom_type_scat_source
Cl Cl 0.1484 0.1585 'International Tables Vol C Tables 4.2.6.8 and 6.1.1.4'
Rb Rb -0.9393 2.9676 'International Tables Vol C Tables 4.2.6.8 and 6.1.1.4'
Sb Sb -0.5866 1.5461 'International Tables Vol C Tables 4.2.6.8 and 6.1.1.4'

loop_
_geom_angle_atom_site_label_1
_geom_angle_atom_site_label_2
_geom_angle_atom_site_label_3
_geom_angle
_geom_angle_site_symmetry_1
_geom_angle_site_symmetry_3
_geom_angle_publ_flag
Cl1 Sb1 Rb3 133.2(3) 10_557 . ?
Cl1 Sb1 Rb3 133.2(3) . . ?
Cl1 Sb1 Cl1 93.5(6) . 10_557 ?
Cl1 Sb1 Cl2 178.0(4) 10_557 . ?
Cl1 Sb1 Cl2 178.0(4) . 10_557 ?
Cl1 Sb1 Cl2 84.4(4) 10_557 10_557 ?
Cl1 Sb1 Cl2 84.4(4) . . ?
Cl1 Sb1 Cl3 91.51(15) . 3_656 ?
Cl1 Sb1 Cl3 91.51(15) . . ?
Cl1 Sb1 Cl3 91.50(15) 10_557 . ?
Cl1 Sb1 Cl3 91.51(15) 10_557 3_656 ?
Cl2 Sb1 Rb3 48.8(2) 10_557 . ?
Cl2 Sb1 Rb3 48.8(2) . . ?
Cl2 Sb1 Cl2 97.6(5) 10_557 . ?
Cl3 Sb1 Rb3 87.8(2) 3_656 . ?
Cl3 Sb1 Rb3 87.8(2) . . ?
Cl3 Sb1 Cl2 88.55(15) . 10_557 ?
Cl3 Sb1 Cl2 88.55(15) 3_656 . ?
Cl3 Sb1 Cl2 88.55(15) . . ?
Cl3 Sb1 Cl2 88.55(15) 3_656 10_557 ?
Cl3 Sb1 Cl3 175.6(4) . 3_656 ?
Cl4 Sb2 Rb3 48.69(15) 10_557 . ?
Cl4 Sb2 Rb3 48.69(15) . . ?
Cl4 Sb2 Cl4 97.4(3) 10_557 . ?
Cl5 Sb2 Rb3 88.1(2) . . ?
Cl5 Sb2 Cl4 88.9(2) . . ?
Cl5 Sb2 Cl4 88.9(2) . 10_557 ?
Cl5 Sb2 Cl6 175.3(3) . . ?
Cl6 Sb2 Rb3 87.1(2) . . ?
Cl6 Sb2 Cl4 88.0(2) . . ?
Cl6 Sb2 Cl4 88.0(2) . 10_557 ?
Cl7 Sb2 Rb3 133.00(17) . . ?
Cl7 Sb2 Rb3 133.00(17) 10_557 . ?
Cl7 Sb2 Cl4 84.3(2) 10_557 . ?
Cl7 Sb2 Cl4 178.3(2) 10_557 10_557 ?
Cl7 Sb2 Cl4 84.3(2) . 10_557 ?
Cl7 Sb2 Cl4 178.3(2) . . ?
Cl7 Sb2 Cl5 91.2(3) 10_557 . ?
Cl7 Sb2 Cl5 91.2(3) . . ?
Cl7 Sb2 Cl6 92.0(3) 10_557 . ?
Cl7 Sb2 Cl6 92.0(3) . . ?
Cl7 Sb2 Cl7 94.0(3) 10_557 . ?
Rb5 Sb3 Rb6 71.10(7) . . ?
Rb5 Sb3 Rb6 71.62(6) . 16_545 ?
Rb5 Sb3 Rb8 105.34(8) . . ?
Rb6 Sb3 Rb6 110.67(6) 16_545 . ?
Rb6 Sb3 Rb8 73.57(8) . . ?
Rb6 Sb3 Rb8 172.97(9) 16_545 . ?
Cl8 Sb3 Rb5 55.84(18) . . ?
Cl8 Sb3 Rb6 57.95(17) . . ?
Cl8 Sb3 Rb6 52.72(17) . 16_545 ?
Cl8 Sb3 Rb8 131.18(18) . . ?
Cl8 Sb3 Cl9 90.9(2) . . ?
Cl9 Sb3 Rb5 55.05(17) . . ?
Cl9 Sb3 Rb6 126.58(17) . 16_545 ?
Cl9 Sb3 Rb6 52.0(2) . . ?
Cl9 Sb3 Rb8 51.15(17) . . ?
Cl10 Sb3 Rb5 55.48(19) . . ?
Cl10 Sb3 Rb6 57.70(18) . 16_545 ?
Cl10 Sb3 Rb6 126.5(2) . . ?
Cl10 Sb3 Rb8 115.30(19) . . ?
Cl10 Sb3 Cl8 91.2(3) . . ?
Cl10 Sb3 Cl9 90.9(3) . . ?
Cl11 Sb3 Rb5 125.17(18) . . ?
Cl11 Sb3 Rb6 53.57(18) . 16_545 ?
Cl11 Sb3 Rb6 123.9(2) . . ?
Cl11 Sb3 Rb8 129.28(19) . . ?
Cl11 Sb3 Cl8 86.4(2) . . ?
Cl11 Sb3 Cl9 175.9(3) . . ?
Cl11 Sb3 Cl10 92.2(3) . . ?
Cl11 Sb3 Cl13 90.7(3) . . ?
Cl12 Sb3 Rb5 125.7(2) . . ?
Cl12 Sb3 Rb6 126.0(2) . 16_545 ?
Cl12 Sb3 Rb6 54.6(2) . . ?
Cl12 Sb3 Rb8 61.0(2) . . ?
Cl12 Sb3 Cl8 92.3(3) . . ?
Cl12 Sb3 Cl9 87.4(3) . . ?
Cl12 Sb3 Cl10 176.1(3) . . ?
Cl12 Sb3 Cl11 89.7(3) . . ?
Cl12 Sb3 Cl13 90.0(3) . . ?
Cl13 Sb3 Rb5 124.7(2) . . ?
Cl13 Sb3 Rb6 123.60(19) . 16_545 ?
Cl13 Sb3 Rb6 125.73(18) . . ?
Cl13 Sb3 Rb8 52.54(18) . . ?
Cl13 Sb3 Cl8 176.3(2) . . ?
Cl13 Sb3 Cl9 92.1(3) . . ?
Cl13 Sb3 Cl10 86.6(3) . . ?
Cl14 Sb4 Cl14 90.3(7) 12_655 . ?
Cl14 Sb4 Cl16 89.3(5) 12_655 . ?
Cl14 Sb4 Cl16 178.9(5) . . ?
Cl14 Sb4 Cl16 178.9(4) 12_655 12_655 ?
Cl14 Sb4 Cl16 89.3(5) . 12_655 ?
Cl14 Sb4 Cl17 90.1(4) . . ?
Cl14 Sb4 Cl17 90.1(4) 12_655 . ?
Cl15 Sb4 Cl14 89.6(5) . . ?
Cl15 Sb4 Cl14 89.6(5) . 12_655 ?
Cl15 Sb4 Cl16 91.4(4) . 12_655 ?
Cl15 Sb4 Cl16 91.4(4) . . ?
Cl15 Sb4 Cl17 179.6(6) . . ?
Cl16 Sb4 Cl16 91.1(7) 12_655 . ?
Cl16 Sb4 Cl17 88.9(4) . . ?
Cl16 Sb4 Cl17 88.9(4) 12_655 . ?
Rb3 Rb1 Rb1 57.18(7) 1_565 10_557 ?
Rb3 Rb1 Rb5 118.37(6) 1_565 10_567 ?
Rb3 Rb1 Rb5 118.37(6) 1_565 3_666 ?
Rb5 Rb1 Rb1 87.61(6) 10_567 10_557 ?
Rb5 Rb1 Rb1 87.61(6) 3_666 10_557 ?
Rb5 Rb1 Rb5 107.15(11) 10_567 3_666 ?
Cl1 Rb1 Rb1 80.3(2) . 10_557 ?
Cl1 Rb1 Rb3 137.4(3) . 1_565 ?
Cl1 Rb1 Rb5 53.78(6) . 3_666 ?
Cl1 Rb1 Rb5 53.78(6) . 10_567 ?
Cl1 Rb1 Cl4 136.69(14) . 12_665 ?
Cl1 Rb1 Cl4 136.69(14) . 1_565 ?
Cl1 Rb1 Cl6 71.7(2) . 3_666 ?
Cl1 Rb1 Cl6 71.7(2) . 1_565 ?
Cl1 Rb1 Cl9 73.4(2) . 10_567 ?
Cl1 Rb1 Cl9 73.4(2) . 3_666 ?
Cl1 Rb1 Cl15 132.0(4) . 10_567 ?
Cl4 Rb1 Rb1 84.35(14) 1_565 10_557 ?
Cl4 Rb1 Rb1 84.35(14) 12_665 10_557 ?
Cl4 Rb1 Rb3 46.53(13) 1_565 1_565 ?
Cl4 Rb1 Rb3 46.53(13) 12_665 1_565 ?
Cl4 Rb1 Rb5 85.51(11) 12_665 3_666 ?
Cl4 Rb1 Rb5 85.51(12) 1_565 10_567 ?
Cl4 Rb1 Rb5 164.72(15) 12_665 10_567 ?
Cl4 Rb1 Rb5 164.72(15) 1_565 3_666 ?
Cl4 Rb1 Cl4 80.8(2) 12_665 1_565 ?
Cl4 Rb1 Cl6 121.0(2) 12_665 1_565 ?
Cl4 Rb1 Cl6 68.9(2) 12_665 3_666 ?
Cl4 Rb1 Cl6 121.0(2) 1_565 3_666 ?
Cl4 Rb1 Cl6 68.9(2) 1_565 1_565 ?
Cl4 Rb1 Cl9 90.2(2) 12_665 3_666 ?
Cl4 Rb1 Cl9 139.1(2) 1_565 3_666 ?
Cl4 Rb1 Cl9 90.2(2) 1_565 10_567 ?
Cl4 Rb1 Cl9 139.1(2) 12_665 10_567 ?
Cl4 Rb1 Cl15 71.4(2) 12_665 10_567 ?
Cl4 Rb1 Cl15 71.4(2) 1_565 10_567 ?
Cl6 Rb1 Rb1 44.58(12) 3_666 10_557 ?
Cl6 Rb1 Rb1 44.58(12) 1_565 10_557 ?
Cl6 Rb1 Rb3 77.19(16) 3_666 1_565 ?
Cl6 Rb1 Rb3 77.19(16) 1_565 1_565 ?
Cl6 Rb1 Rb5 113.39(17) 1_565 3_666 ?
Cl6 Rb1 Rb5 46.53(13) 1_565 10_567 ?
Cl6 Rb1 Rb5 46.53(13) 3_666 3_666 ?
Cl6 Rb1 Rb5 113.39(17) 3_666 10_567 ?
Cl6 Rb1 Cl6 84.8(2) 1_565 3_666 ?
Cl6 Rb1 Cl15 134.97(17) 1_565 10_567 ?
Cl6 Rb1 Cl15 134.97(17) 3_666 10_567 ?
Cl9 Rb1 Rb1 134.64(14) 10_567 10_557 ?
Cl9 Rb1 Rb1 134.64(14) 3_666 10_557 ?
Cl9 Rb1 Rb3 136.59(18) 10_567 1_565 ?
Cl9 Rb1 Rb3 136.59(18) 3_666 1_565 ?
Cl9 Rb1 Rb5 47.04(14) 3_666 3_666 ?
Cl9 Rb1 Rb5 104.65(18) 3_666 10_567 ?
Cl9 Rb1 Rb5 47.04(14) 10_567 10_567 ?
Cl9 Rb1 Rb5 104.65(18) 10_567 3_666 ?
Cl9 Rb1 Cl6 91.64(18) 3_666 3_666 ?
Cl9 Rb1 Cl6 91.64(18) 10_567 1_565 ?
Cl9 Rb1 Cl6 144.2(2) 10_567 3_666 ?
Cl9 Rb1 Cl6 144.2(2) 3_666 1_565 ?
Cl9 Rb1 Cl9 71.0(3) 3_666 10_567 ?
Cl9 Rb1 Cl15 68.0(3) 3_666 10_567 ?
Cl9 Rb1 Cl15 68.0(3) 10_567 10_567 ?
Cl15 Rb1 Rb1 147.8(3) 10_567 10_557 ?
Cl15 Rb1 Rb3 90.6(3) 10_567 1_565 ?
Cl15 Rb1 Rb5 110.56(15) 10_567 3_666 ?
Cl15 Rb1 Rb5 110.56(15) 10_567 10_567 ?
Rb4 Rb2 Rb4 82.22(10) 7_556 14_557 ?
Rb4 Rb2 Rb5 55.95(6) 7_556 10_567 ?
Rb4 Rb2 Rb5 115.42(11) 14_557 10_567 ?
Rb8 Rb2 Rb4 138.30(5) 10_567 14_557 ?
Rb8 Rb2 Rb4 138.30(5) 10_567 7_556 ?
Rb8 Rb2 Rb5 89.91(9) 10_567 10_567 ?
Cl1 Rb2 Rb4 77.11(16) . 14_557 ?
Cl1 Rb2 Rb4 77.11(16) . 7_556 ?
Cl1 Rb2 Rb5 49.48(6) . 10_567 ?
Cl1 Rb2 Rb8 99.5(2) . 10_567 ?
Cl1 Rb2 Cl2 62.5(3) . . ?
Cl1 Rb2 Cl9 66.1(2) . 10_567 ?
Cl1 Rb2 Cl9 66.1(2) . 3_666 ?
Cl1 Rb2 Cl10 90.51(18) . 3_666 ?
Cl1 Rb2 Cl10 90.51(18) . 10_567 ?
Cl1 Rb2 Cl13 128.7(2) . 10_567 ?
Cl1 Rb2 Cl13 128.7(2) . 3_666 ?
Cl2 Rb2 Rb4 42.15(6) . 7_556 ?
Cl2 Rb2 Rb4 42.15(6) . 14_557 ?
Cl2 Rb2 Rb5 78.36(13) . 10_567 ?
Cl2 Rb2 Rb8 162.0(2) . 10_567 ?
Cl2 Rb2 Cl9 119.1(2) . 3_666 ?
Cl2 Rb2 Cl9 119.1(2) . 10_567 ?
Cl2 Rb2 Cl13 142.22(17) . 3_666 ?
Cl2 Rb2 Cl13 142.22(17) . 10_567 ?
Cl9 Rb2 Rb4 97.05(12) 10_567 7_556 ?
Cl9 Rb2 Rb4 142.22(18) 3_666 7_556 ?
Cl9 Rb2 Rb4 97.05(12) 3_666 14_557 ?
Cl9 Rb2 Rb4 142.22(18) 10_567 14_557 ?
Cl9 Rb2 Rb5 91.97(15) 3_666 10_567 ?
Cl9 Rb2 Rb5 43.16(13) 10_567 10_567 ?
Cl9 Rb2 Rb8 46.96(14) 10_567 10_567 ?
Cl9 Rb2 Rb8 46.96(14) 3_666 10_567 ?
Cl9 Rb2 Cl9 61.0(2) 3_666 10_567 ?
Cl10 Rb2 Rb4 124.32(18) 10_567 14_557 ?
Cl10 Rb2 Rb4 124.32(18) 3_666 7_556 ?
Cl10 Rb2 Rb4 42.20(14) 3_666 14_557 ?
Cl10 Rb2 Rb4 42.20(14) 10_567 7_556 ?
Cl10 Rb2 Rb5 43.41(15) 10_567 10_567 ?
Cl10 Rb2 Rb5 140.0(2) 3_666 10_567 ?
Cl10 Rb2 Rb8 97.04(15) 10_567 10_567 ?
Cl10 Rb2 Rb8 97.04(15) 3_666 10_567 ?
Cl10 Rb2 Cl2 83.83(16) 3_666 . ?
Cl10 Rb2 Cl2 83.83(16) 10_567 . ?
Cl10 Rb2 Cl9 127.1(2) 3_666 10_567 ?
Cl10 Rb2 Cl9 127.1(2) 10_567 3_666 ?
Cl10 Rb2 Cl9 66.14(16) 10_567 10_567 ?
Cl10 Rb2 Cl9 66.14(16) 3_666 3_666 ?
Cl10 Rb2 Cl10 165.5(3) 10_567 3_666 ?
Cl10 Rb2 Cl13 126.8(2) 3_666 10_567 ?
Cl10 Rb2 Cl13 62.11(18) 10_567 10_567 ?
Cl10 Rb2 Cl13 62.11(18) 3_666 3_666 ?
Cl10 Rb2 Cl13 126.8(2) 10_567 3_666 ?
Cl13 Rb2 Rb4 101.13(12) 10_567 7_556 ?
Cl13 Rb2 Rb4 154.14(18) 10_567 14_557 ?
Cl13 Rb2 Rb4 154.14(18) 3_666 7_556 ?
Cl13 Rb2 Rb4 101.13(12) 3_666 14_557 ?
Cl13 Rb2 Rb5 138.43(18) 3_666 10_567 ?
Cl13 Rb2 Rb5 86.54(12) 10_567 10_567 ?
Cl13 Rb2 Rb8 48.62(14) 10_567 10_567 ?
Cl13 Rb2 Rb8 48.62(14) 3_666 10_567 ?
Cl13 Rb2 Cl9 95.6(2) 3_666 10_567 ?
Cl13 Rb2 Cl9 63.32(18) 3_666 3_666 ?
Cl13 Rb2 Cl9 95.6(2) 10_567 3_666 ?
Cl13 Rb2 Cl9 63.32(18) 10_567 10_567 ?
Cl13 Rb2 Cl13 65.0(2) 3_666 10_567 ?
Sb1 Rb3 Sb2 119.98(8) . 3_656 ?
Sb1 Rb3 Sb2 119.98(8) . . ?
Sb1 Rb3 Rb1 147.18(7) . 1_545 ?
Sb1 Rb3 Rb1 147.18(7) . 10_547 ?
Sb1 Rb3 Rb4 65.19(8) . 14_557 ?
Sb2 Rb3 Sb2 120.03(15) . 3_656 ?
Sb2 Rb3 Rb1 65.17(8) . 1_545 ?
Sb2 Rb3 Rb1 65.17(8) . 10_547 ?
Sb2 Rb3 Rb1 65.17(8) 3_656 1_545 ?
Sb2 Rb3 Rb1 65.17(8) 3_656 10_547 ?
Sb2 Rb3 Rb4 65.16(4) 3_656 14_557 ?
Sb2 Rb3 Rb4 147.08(4) . 14_557 ?
Rb1 Rb3 Rb1 65.64(13) 10_547 1_545 ?
Rb1 Rb3 Rb4 93.33(6) 1_545 14_557 ?
Rb1 Rb3 Rb4 130.33(8) 10_547 14_557 ?
Cl2 Rb3 Sb1 40.5(2) . . ?
Cl2 Rb3 Sb1 40.5(2) 10_557 . ?
Cl2 Rb3 Sb2 112.33(7) . . ?
Cl2 Rb3 Sb2 112.33(7) . 3_656 ?
Cl2 Rb3 Sb2 112.33(7) 10_557 . ?
Cl2 Rb3 Sb2 112.33(7) 10_557 3_656 ?
Cl2 Rb3 Rb1 106.67(19) 10_557 10_547 ?
Cl2 Rb3 Rb1 106.67(19) . 1_545 ?
Cl2 Rb3 Rb1 172.3(2) . 10_547 ?
Cl2 Rb3 Rb1 172.3(2) 10_557 1_545 ?
Cl2 Rb3 Rb4 47.77(6) . 14_557 ?
Cl2 Rb3 Rb4 91.95(17) 10_557 14_557 ?
Cl2 Rb3 Cl2 81.0(4) 10_557 . ?
Cl4 Rb3 Sb1 112.57(16) 3_656 . ?
Cl4 Rb3 Sb1 112.57(16) 12_655 . ?
Cl4 Rb3 Sb1 112.57(16) . . ?
Cl4 Rb3 Sb1 112.57(16) 10_557 . ?
Cl4 Rb3 Sb2 112.41(18) 12_655 . ?
Cl4 Rb3 Sb2 112.41(18) . 3_656 ?
Cl4 Rb3 Sb2 112.41(18) 3_656 . ?
Cl4 Rb3 Sb2 40.11(12) 3_656 3_656 ?
Cl4 Rb3 Sb2 40.11(12) 12_655 3_656 ?
Cl4 Rb3 Sb2 40.11(12) 10_557 . ?
Cl4 Rb3 Sb2 112.41(18) 10_557 3_656 ?
Cl4 Rb3 Sb2 40.11(12) . . ?
Cl4 Rb3 Rb1 91.52(18) . 10_547 ?
Cl4 Rb3 Rb1 47.80(14) . 1_545 ?
Cl4 Rb3 Rb1 91.52(18) 10_557 1_545 ?
Cl4 Rb3 Rb1 91.52(18) 12_655 10_547 ?
Cl4 Rb3 Rb1 47.80(14) 12_655 1_545 ?
Cl4 Rb3 Rb1 91.52(18) 3_656 1_545 ?
Cl4 Rb3 Rb1 47.80(14) 10_557 10_547 ?
Cl4 Rb3 Rb1 47.80(14) 3_656 10_547 ?
Cl4 Rb3 Rb4 47.93(14) 12_655 14_557 ?
Cl4 Rb3 Rb4 172.82(13) 10_557 14_557 ?
Cl4 Rb3 Rb4 106.97(12) . 14_557 ?
Cl4 Rb3 Rb4 91.73(12) 3_656 14_557 ?
Cl4 Rb3 Cl2 135.26(17) 10_557 . ?
Cl4 Rb3 Cl2 82.73(18) 10_557 10_557 ?
Cl4 Rb3 Cl2 135.26(17) . 10_557 ?
Cl4 Rb3 Cl2 82.73(18) 12_655 . ?
Cl4 Rb3 Cl2 82.73(18) 3_656 10_557 ?
Cl4 Rb3 Cl2 135.26(17) 3_656 . ?
Cl4 Rb3 Cl2 82.73(18) . . ?
Cl4 Rb3 Cl2 135.26(17) 12_655 10_557 ?
Cl4 Rb3 Cl4 80.2(2) 10_557 . ?
Cl4 Rb3 Cl4 80.2(2) 12_655 3_656 ?
Cl4 Rb3 Cl4 134.9(3) 10_557 12_655 ?
Cl4 Rb3 Cl4 82.8(2) 12_655 . ?
Cl4 Rb3 Cl4 134.9(3) 3_656 . ?
Cl4 Rb3 Cl4 82.8(2) 10_557 3_656 ?
Rb3 Rb4 Rb4 57.08(4) 5_445 10_557 ?
Rb3 Rb4 Rb5 118.08(10) 5_445 16 ?
Rb3 Rb4 Rb5 118.10(9) 5_445 . ?
Rb5 Rb4 Rb4 87.41(4) 16 10_557 ?
Rb5 Rb4 Rb4 87.41(4) . 10_557 ?
Rb5 Rb4 Rb5 107.42(6) . 16 ?
Cl2 Rb4 Rb3 46.3(2) 14_447 5_445 ?
Cl2 Rb4 Rb4 84.4(2) 14_447 10_557 ?
Cl2 Rb4 Rb5 85.70(17) 14_447 16 ?
Cl2 Rb4 Rb5 164.2(2) 14_447 . ?
Cl2 Rb4 Cl3 69.3(2) 14_447 7_546 ?
Cl2 Rb4 Cl4 80.27(19) 14_447 7_546 ?
Cl2 Rb4 Cl5 121.0(3) 14_447 7_546 ?
Cl2 Rb4 Cl10 90.7(2) 14_447 16 ?
Cl2 Rb4 Cl16 71.3(3) 14_447 5_445 ?
Cl3 Rb4 Rb3 77.23(16) 7_546 5_445 ?
Cl3 Rb4 Rb4 44.63(12) 7_546 10_557 ?
Cl3 Rb4 Rb5 46.20(13) 7_546 16 ?
Cl3 Rb4 Rb5 113.24(14) 7_546 . ?
Cl3 Rb4 Cl5 85.07(17) 7_546 7_546 ?
Cl4 Rb4 Rb3 46.30(14) 7_546 5_445 ?
Cl4 Rb4 Rb4 84.10(13) 7_546 10_557 ?
Cl4 Rb4 Rb5 164.23(14) 7_546 16 ?
Cl4 Rb4 Rb5 85.50(12) 7_546 . ?
Cl4 Rb4 Cl3 120.8(2) 7_546 7_546 ?
Cl4 Rb4 Cl5 68.7(2) 7_546 7_546 ?
Cl4 Rb4 Cl16 72.5(3) 7_546 5_445 ?
Cl5 Rb4 Rb3 77.24(16) 7_546 5_445 ?
Cl5 Rb4 Rb4 44.87(12) 7_546 10_557 ?
Cl5 Rb4 Rb5 113.51(17) 7_546 16 ?
Cl5 Rb4 Rb5 46.07(13) 7_546 . ?
Cl7 Rb4 Rb3 136.98(16) . 5_445 ?
Cl7 Rb4 Rb4 79.91(14) . 10_557 ?
Cl7 Rb4 Rb5 54.04(18) . . ?
Cl7 Rb4 Rb5 53.79(18) . 16 ?
Cl7 Rb4 Cl2 136.8(2) . 14_447 ?
Cl7 Rb4 Cl3 71.3(2) . 7_546 ?
Cl7 Rb4 Cl4 136.7(2) . 7_546 ?
Cl7 Rb4 Cl5 71.6(2) . 7_546 ?
Cl7 Rb4 Cl8 74.2(2) . . ?
Cl7 Rb4 Cl10 73.4(2) . 16 ?
Cl7 Rb4 Cl16 131.6(2) . 5_445 ?
Cl8 Rb4 Rb3 136.36(17) . 5_445 ?
Cl8 Rb4 Rb4 135.12(14) . 10_557 ?
Cl8 Rb4 Rb5 105.12(16) . 16 ?
Cl8 Rb4 Rb5 47.73(14) . . ?
Cl8 Rb4 Cl2 138.4(2) . 14_447 ?
Cl8 Rb4 Cl3 144.6(2) . 7_546 ?
Cl8 Rb4 Cl4 90.2(2) . 7_546 ?
Cl8 Rb4 Cl5 91.76(19) . 7_546 ?
Cl8 Rb4 Cl10 70.6(2) . 16 ?
Cl8 Rb4 Cl16 67.2(2) . 5_445 ?
Cl10 Rb4 Rb3 136.88(17) 16 5_445 ?
Cl10 Rb4 Rb4 134.75(16) 16 10_557 ?
Cl10 Rb4 Rb5 104.64(16) 16 . ?
Cl10 Rb4 Rb5 47.35(16) 16 16 ?
Cl10 Rb4 Cl3 91.7(2) 16 7_546 ?
Cl10 Rb4 Cl4 139.3(2) 16 7_546 ?
Cl10 Rb4 Cl5 144.0(2) 16 7_546 ?
Cl10 Rb4 Cl16 67.1(3) 16 5_445 ?
Cl16 Rb4 Rb3 91.42(19) 5_445 5_445 ?
Cl16 Rb4 Rb4 148.50(18) 5_445 10_557 ?
Cl16 Rb4 Rb5 109.8(2) 5_445 16 ?
Cl16 Rb4 Rb5 110.8(2) 5_445 . ?
Cl16 Rb4 Cl3 134.7(3) 5_445 7_546 ?
Cl16 Rb4 Cl5 135.5(3) 5_445 7_546 ?
Sb3 Rb5 Rb4 87.23(6) . . ?
Sb3 Rb5 Rb5 179.66(5) . 10_557 ?
Rb5 Rb5 Rb4 92.59(4) 10_557 . ?
Cl1 Rb5 Sb3 95.6(2) 10_547 . ?
Cl1 Rb5 Rb4 162.77(19) 10_547 . ?
Cl1 Rb5 Rb5 84.62(19) 10_547 10_557 ?
Cl1 Rb5 Cl7 118.9(2) 10_547 . ?
Cl3 Rb5 Sb3 131.14(14) 1_545 . ?
Cl3 Rb5 Rb4 126.52(14) 1_545 . ?
Cl3 Rb5 Rb5 48.80(12) 1_545 10_557 ?
Cl3 Rb5 Cl1 62.9(2) 1_545 10_547 ?
Cl3 Rb5 Cl6 81.6(2) 1_545 . ?
Cl3 Rb5 Cl7 65.46(19) 1_545 16_545 ?
Cl3 Rb5 Cl7 133.34(18) 1_545 . ?
Cl3 Rb5 Cl8 149.3(2) 1_545 . ?
Cl3 Rb5 Cl9 126.6(2) 1_545 . ?
Cl3 Rb5 Cl10 90.66(19) 1_545 . ?
Cl5 Rb5 Sb3 131.07(13) 7_546 . ?
Cl5 Rb5 Rb4 47.29(12) 7_546 . ?
Cl5 Rb5 Rb5 48.67(11) 7_546 10_557 ?
Cl5 Rb5 Cl1 133.2(2) 7_546 10_547 ?
Cl5 Rb5 Cl3 80.98(19) 7_546 1_545 ?
Cl5 Rb5 Cl6 81.7(2) 7_546 . ?
Cl5 Rb5 Cl7 62.41(19) 7_546 16_545 ?
Cl5 Rb5 Cl7 65.9(2) 7_546 . ?
Cl5 Rb5 Cl8 90.54(17) 7_546 . ?
Cl5 Rb5 Cl9 149.8(2) 7_546 . ?
Cl5 Rb5 Cl10 126.1(2) 7_546 . ?
Cl6 Rb5 Sb3 131.20(13) . . ?
Cl6 Rb5 Rb4 100.14(17) . . ?
Cl6 Rb5 Rb5 49.12(11) . 10_557 ?
Cl6 Rb5 Cl1 65.3(2) . 10_547 ?
Cl6 Rb5 Cl7 133.64(17) . 16_545 ?
Cl6 Rb5 Cl7 62.59(19) . . ?
Cl6 Rb5 Cl8 126.5(2) . . ?
Cl6 Rb5 Cl9 89.93(18) . . ?
Cl6 Rb5 Cl10 149.7(2) . . ?
Cl7 Rb5 Sb3 95.12(13) 16_545 . ?
Cl7 Rb5 Sb3 95.50(13) . . ?
Cl7 Rb5 Rb4 43.83(10) . . ?
Cl7 Rb5 Rb4 77.19(11) 16_545 . ?
Cl7 Rb5 Rb5 84.57(12) . 10_557 ?
Cl7 Rb5 Rb5 84.55(12) 16_545 10_557 ?
Cl7 Rb5 Cl1 119.3(2) 16_545 10_547 ?
Cl7 Rb5 Cl7 119.11(9) 16_545 . ?
Cl8 Rb5 Sb3 42.01(12) . . ?
Cl8 Rb5 Rb4 45.23(13) . . ?
Cl8 Rb5 Rb5 137.81(13) . 10_557 ?
Cl8 Rb5 Cl1 135.5(2) . 10_547 ?
Cl8 Rb5 Cl7 66.00(17) . . ?
Cl8 Rb5 Cl7 84.42(19) . 16_545 ?
Cl9 Rb5 Sb3 42.66(12) . . ?
Cl9 Rb5 Rb4 106.89(17) . . ?
Cl9 Rb5 Rb5 137.68(13) . 10_557 ?
Cl9 Rb5 Cl1 65.7(2) . 10_547 ?
Cl9 Rb5 Cl7 84.5(2) . . ?
Cl9 Rb5 Cl7 135.69(19) . 16_545 ?
Cl9 Rb5 Cl8 71.30(19) . . ?
Cl9 Rb5 Cl10 71.3(2) . . ?
Cl10 Rb5 Sb3 41.82(13) . . ?
Cl10 Rb5 Rb4 107.83(16) . . ?
Cl10 Rb5 Rb5 138.02(14) . 10_557 ?
Cl10 Rb5 Cl1 85.1(2) . 10_547 ?
Cl10 Rb5 Cl7 65.75(18) . 16_545 ?
Cl10 Rb5 Cl7 135.19(19) . . ?
Cl10 Rb5 Cl8 70.63(19) . . ?
Sb3 Rb6 Sb3 116.55(8) 16 . ?
Sb3 Rb6 Rb1 81.40(7) . 10_547 ?
Sb3 Rb6 Rb1 161.78(10) 16 10_547 ?
Sb3 Rb6 Rb7 58.31(7) . . ?
Sb3 Rb6 Rb7 58.24(7) 16 . ?
Rb7 Rb6 Rb1 139.57(10) . 10_547 ?
Cl4 Rb6 Sb3 121.00(14) 10_557 . ?
Cl4 Rb6 Sb3 120.13(14) 10_557 16 ?
Cl4 Rb6 Rb1 41.82(12) 10_557 10_547 ?
Cl4 Rb6 Rb7 165.05(15) 10_557 . ?
Cl4 Rb6 Cl8 119.66(19) 10_557 . ?
Cl4 Rb6 Cl10 118.9(2) 10_557 16 ?
Cl7 Rb6 Sb3 96.81(17) . 16 ?
Cl7 Rb6 Sb3 97.40(18) . . ?
Cl7 Rb6 Rb1 76.73(15) . 10_547 ?
Cl7 Rb6 Rb7 103.42(14) . . ?
Cl7 Rb6 Cl4 61.64(16) . 10_557 ?
Cl7 Rb6 Cl8 67.30(19) . . ?
Cl7 Rb6 Cl8 90.3(2) . 16 ?
Cl7 Rb6 Cl9 90.6(2) . . ?
Cl7 Rb6 Cl10 66.88(19) . 16 ?
Cl7 Rb6 Cl11 129.5(2) . 16 ?
Cl7 Rb6 Cl12 129.6(2) . . ?
Cl8 Rb6 Sb3 38.99(11) . . ?
Cl8 Rb6 Sb3 95.08(13) . 16 ?
Cl8 Rb6 Sb3 39.31(12) 16 16 ?
Cl8 Rb6 Sb3 155.68(15) 16 . ?
Cl8 Rb6 Rb1 122.88(15) 16 10_547 ?
Cl8 Rb6 Rb1 97.94(14) . 10_547 ?
Cl8 Rb6 Rb7 48.97(14) . . ?
Cl8 Rb6 Rb7 97.49(14) 16 . ?
Cl8 Rb6 Cl4 82.92(18) 16 10_557 ?
Cl8 Rb6 Cl8 127.85(10) 16 . ?
Cl8 Rb6 Cl10 66.46(16) 16 16 ?
Cl8 Rb6 Cl11 62.42(19) 16 16 ?
Cl8 Rb6 Cl12 126.8(2) 16 . ?
Cl9 Rb6 Sb3 156.29(16) . 16 ?
Cl9 Rb6 Sb3 39.89(12) . . ?
Cl9 Rb6 Rb1 41.89(13) . 10_547 ?
Cl9 Rb6 Rb7 98.14(15) . . ?
Cl9 Rb6 Cl4 83.18(18) . 10_557 ?
Cl9 Rb6 Cl8 67.08(16) . . ?
Cl9 Rb6 Cl8 163.69(19) . 16 ?
Cl9 Rb6 Cl10 128.4(2) . 16 ?
Cl9 Rb6 Cl11 127.5(2) . 16 ?
Cl9 Rb6 Cl12 63.31(19) . . ?
Cl10 Rb6 Sb3 38.81(12) 16 16 ?
Cl10 Rb6 Sb3 95.39(15) 16 . ?
Cl10 Rb6 Rb1 142.78(16) 16 10_547 ?
Cl10 Rb6 Rb7 49.17(15) 16 . ?
Cl10 Rb6 Cl8 61.47(15) 16 . ?
Cl11 Rb6 Sb3 95.51(15) 16 . ?
Cl11 Rb6 Sb3 35.20(11) 16 16 ?
Cl11 Rb6 Rb1 153.68(15) 16 10_547 ?
Cl11 Rb6 Rb7 46.81(15) 16 . ?
Cl11 Rb6 Cl4 141.6(2) 16 10_557 ?
Cl11 Rb6 Cl8 95.7(2) 16 . ?
Cl11 Rb6 Cl10 63.39(18) 16 16 ?
Cl11 Rb6 Cl12 64.72(17) 16 . ?
Cl12 Rb6 Sb3 95.15(15) . 16 ?
Cl12 Rb6 Sb3 35.11(13) . . ?
Cl12 Rb6 Rb1 102.09(15) . 10_547 ?
Cl12 Rb6 Rb7 46.32(16) . . ?
Cl12 Rb6 Cl4 142.9(2) . 10_557 ?
Cl12 Rb6 Cl8 63.01(19) . . ?
Cl12 Rb6 Cl10 95.4(2) . 16 ?
Cl8 Rb7 Cl10 62.81(16) . 16 ?
Cl8 Rb7 Cl11 58.03(16) . . ?
Cl8 Rb7 Cl13 168.8(2) . 13_556 ?
Cl8 Rb7 Cl13 120.93(19) . 16 ?
Cl8 Rb7 Cl14 87.6(2) . 16_545 ?
Cl8 Rb7 Cl17 113.8(2) . 5_445 ?
Cl10 Rb7 Cl11 120.82(18) 16 . ?
Cl10 Rb7 Cl13 58.16(17) 16 16 ?
Cl10 Rb7 Cl13 119.3(2) 16 13_556 ?
Cl10 Rb7 Cl14 114.1(2) 16 16_545 ?
Cl10 Rb7 Cl17 87.8(3) 16 5_445 ?
Cl11 Rb7 Cl8 97.74(19) 16 . ?
Cl11 Rb7 Cl8 129.53(19) 13_556 . ?
Cl11 Rb7 Cl10 64.31(17) 16 16 ?
Cl11 Rb7 Cl10 127.0(2) 13_556 16 ?
Cl11 Rb7 Cl11 124.20(10) 16 . ?
Cl11 Rb7 Cl11 63.0(2) 16 13_556 ?
Cl11 Rb7 Cl11 93.2(2) 13_556 . ?
Cl11 Rb7 Cl12 122.0(2) 16 13_556 ?
Cl11 Rb7 Cl12 59.07(19) 13_556 13_556 ?
Cl11 Rb7 Cl13 92.7(2) 16 13_556 ?
Cl11 Rb7 Cl13 89.8(2) 13_556 16 ?
Cl11 Rb7 Cl13 59.24(16) 13_556 13_556 ?
Cl11 Rb7 Cl13 58.81(16) 16 16 ?
Cl11 Rb7 Cl14 63.2(2) . 16_545 ?
Cl11 Rb7 Cl14 172.4(2) 16 16_545 ?
Cl11 Rb7 Cl14 117.4(2) 13_556 16_545 ?
Cl11 Rb7 Cl16 125.6(2) 16 5_445 ?
Cl11 Rb7 Cl17 115.9(3) 13_556 5_445 ?
Cl11 Rb7 Cl17 121.8(3) 16 5_445 ?
Cl11 Rb7 Cl17 114.0(3) . 5_445 ?
Cl12 Rb7 Cl8 118.1(2) 13_556 . ?
Cl12 Rb7 Cl8 64.84(19) . . ?
Cl12 Rb7 Cl10 98.3(2) . 16 ?
Cl12 Rb7 Cl10 172.3(2) 13_556 16 ?
Cl12 Rb7 Cl11 66.11(18) . 16 ?
Cl12 Rb7 Cl11 58.11(17) . . ?
Cl12 Rb7 Cl11 64.72(19) . 13_556 ?
Cl12 Rb7 Cl11 60.47(16) 13_556 . ?
Cl12 Rb7 Cl12 88.7(2) . 13_556 ?
Cl12 Rb7 Cl13 120.0(2) 13_556 16 ?
Cl12 Rb7 Cl13 123.6(2) . 13_556 ?
Cl12 Rb7 Cl13 124.9(2) . 16 ?
Cl12 Rb7 Cl13 58.14(16) 13_556 13_556 ?
Cl12 Rb7 Cl14 121.3(2) . 16_545 ?
Cl12 Rb7 Cl14 59.0(2) 13_556 16_545 ?
Cl12 Rb7 Cl16 126.2(3) . 5_445 ?
Cl12 Rb7 Cl17 171.8(3) . 5_445 ?
Cl12 Rb7 Cl17 85.0(3) 13_556 5_445 ?
Cl13 Rb7 Cl11 118.41(18) 13_556 . ?
Cl13 Rb7 Cl11 176.55(19) 16 . ?
Cl13 Rb7 Cl13 61.9(2) 13_556 16 ?
Cl13 Rb7 Cl14 81.6(2) 13_556 16_545 ?
Cl13 Rb7 Cl14 113.8(2) 16 16_545 ?
Cl13 Rb7 Cl17 56.7(2) 13_556 5_445 ?
Cl13 Rb7 Cl17 63.1(2) 16 5_445 ?
Cl14 Rb7 Cl17 50.7(2) 16_545 5_445 ?
Cl16 Rb7 Cl8 61.6(2) 5_445 . ?
Cl16 Rb7 Cl10 61.6(2) 5_445 16 ?
Cl16 Rb7 Cl11 167.2(2) 5_445 13_556 ?
Cl16 Rb7 Cl11 88.7(3) 5_445 . ?
Cl16 Rb7 Cl12 111.6(2) 5_445 13_556 ?
Cl16 Rb7 Cl13 88.0(3) 5_445 16 ?
Cl16 Rb7 Cl13 108.9(2) 5_445 13_556 ?
Cl16 Rb7 Cl14 52.6(2) 5_445 16_545 ?
Cl16 Rb7 Cl17 52.2(3) 5_445 5_445 ?
Sb3 Rb8 Sb3 117.23(12) 12_655 . ?
Cl9 Rb8 Sb3 100.73(18) 12_655 . ?
Cl9 Rb8 Sb3 39.72(12) 12_655 12_655 ?
Cl9 Rb8 Sb3 100.73(18) . 12_655 ?
Cl9 Rb8 Sb3 39.72(12) . . ?
Cl9 Rb8 Cl9 68.1(3) 12_655 . ?
Cl9 Rb8 Cl12 128.4(2) 12_655 . ?
Cl9 Rb8 Cl12 60.39(19) 12_655 12_655 ?
Cl9 Rb8 Cl12 128.4(2) . 12_655 ?
Cl9 Rb8 Cl12 60.39(19) . . ?
Cl9 Rb8 Cl13 67.65(19) 12_655 12_655 ?
Cl9 Rb8 Cl13 67.65(19) . . ?
Cl9 Rb8 Cl13 103.4(2) 12_655 . ?
Cl9 Rb8 Cl13 103.4(2) . 12_655 ?
Cl9 Rb8 Cl14 118.5(2) 12_655 9_666 ?
Cl9 Rb8 Cl14 169.3(3) 12_655 4_566 ?
Cl9 Rb8 Cl14 169.3(3) . 9_666 ?
Cl9 Rb8 Cl14 118.5(2) . 4_566 ?
Cl9 Rb8 Cl15 66.7(2) . . ?
Cl9 Rb8 Cl15 66.7(2) 12_655 . ?
Cl9 Rb8 Cl17 129.0(2) 12_655 9_666 ?
Cl9 Rb8 Cl17 129.0(2) . 9_666 ?
Cl12 Rb8 Sb3 151.72(18) 12_655 . ?
Cl12 Rb8 Sb3 34.75(12) 12_655 12_655 ?
Cl12 Rb8 Sb3 151.72(18) . 12_655 ?
Cl12 Rb8 Sb3 34.75(12) . . ?
Cl12 Rb8 Cl12 171.1(3) . 12_655 ?
Cl13 Rb8 Sb3 35.11(12) 12_655 12_655 ?
Cl13 Rb8 Sb3 96.64(17) 12_655 . ?
Cl13 Rb8 Sb3 96.64(17) . 12_655 ?
Cl13 Rb8 Sb3 35.10(12) . . ?
Cl13 Rb8 Cl12 57.78(16) . . ?
Cl13 Rb8 Cl12 123.9(2) 12_655 . ?
Cl13 Rb8 Cl12 57.78(16) 12_655 12_655 ?
Cl13 Rb8 Cl12 123.9(2) . 12_655 ?
Cl13 Rb8 Cl13 66.3(3) 12_655 . ?
Cl13 Rb8 Cl14 87.2(3) . 4_566 ?
Cl13 Rb8 Cl14 87.2(3) 12_655 9_666 ?
Cl13 Rb8 Cl14 116.4(2) 12_655 4_566 ?
Cl13 Rb8 Cl14 116.4(2) . 9_666 ?
Cl13 Rb8 Cl17 61.8(2) 12_655 9_666 ?
Cl13 Rb8 Cl17 61.8(2) . 9_666 ?
Cl14 Rb8 Sb3 138.62(17) 9_666 . ?
Cl14 Rb8 Sb3 88.8(2) 4_566 . ?
Cl14 Rb8 Sb3 138.62(17) 4_566 12_655 ?
Cl14 Rb8 Sb3 88.8(2) 9_666 12_655 ?
Cl14 Rb8 Cl12 112.4(2) 4_566 12_655 ?
Cl14 Rb8 Cl12 58.7(2) 4_566 . ?
Cl14 Rb8 Cl12 112.4(2) 9_666 . ?
Cl14 Rb8 Cl12 58.7(2) 9_666 12_655 ?
Cl14 Rb8 Cl14 53.7(4) 4_566 9_666 ?
Cl15 Rb8 Sb3 99.75(14) . 12_655 ?
Cl15 Rb8 Sb3 99.75(14) . . ?
Cl15 Rb8 Cl12 91.79(16) . . ?
Cl15 Rb8 Cl12 91.79(16) . 12_655 ?
Cl15 Rb8 Cl13 133.5(2) . 12_655 ?
Cl15 Rb8 Cl13 133.5(2) . . ?
Cl15 Rb8 Cl14 107.2(3) . 9_666 ?
Cl15 Rb8 Cl14 107.2(3) . 4_566 ?
Cl15 Rb8 Cl17 159.1(4) . 9_666 ?
Cl17 Rb8 Sb3 91.02(13) 9_666 12_655 ?
Cl17 Rb8 Sb3 91.02(14) 9_666 . ?
Cl17 Rb8 Cl12 86.88(16) 9_666 12_655 ?
Cl17 Rb8 Cl12 86.88(16) 9_666 . ?
Cl17 Rb8 Cl14 54.8(2) 9_666 4_566 ?
Cl17 Rb8 Cl14 54.8(2) 9_666 9_666 ?
Sb1 Cl1 Rb1 143.0(5) . . ?
Sb1 Cl1 Rb2 111.9(4) . . ?
Sb1 Cl1 Rb5 98.53(17) . 3_666 ?
Sb1 Cl1 Rb5 98.53(17) . 10_567 ?
Rb1 Cl1 Rb2 105.2(3) . . ?
Rb1 Cl1 Rb5 82.48(16) . 10_567 ?
Rb1 Cl1 Rb5 82.48(16) . 3_666 ?
Rb2 Cl1 Rb5 87.9(2) . 3_666 ?
Rb2 Cl1 Rb5 87.9(2) . 10_567 ?
Rb5 Cl1 Rb5 162.8(3) 3_666 10_567 ?
Sb1 Cl2 Rb2 101.2(3) . . ?
Sb1 Cl2 Rb3 90.7(3) . . ?
Sb1 Cl2 Rb4 100.97(19) . 14_557 ?
Sb1 Cl2 Rb4 100.97(19) . 7_556 ?
Rb3 Cl2 Rb2 168.1(4) . . ?
Rb3 Cl2 Rb4 85.89(19) . 14_557 ?
Rb3 Cl2 Rb4 85.89(19) . 7_556 ?
Rb4 Cl2 Rb2 91.8(2) 14_557 . ?
Rb4 Cl2 Rb2 91.8(2) 7_556 . ?
Rb4 Cl2 Rb4 156.6(3) 7_556 14_557 ?
Sb1 Cl3 Rb4 101.1(2) . 16 ?
Sb1 Cl3 Rb4 101.1(2) . 7_556 ?
Sb1 Cl3 Rb5 106.9(2) . 10_567 ?
Sb1 Cl3 Rb5 106.9(2) . 1_565 ?
Rb4 Cl3 Rb4 90.7(2) 16 7_556 ?
Rb5 Cl3 Rb4 151.8(3) 1_565 7_556 ?
Rb5 Cl3 Rb4 151.8(3) 10_567 16 ?
Rb5 Cl3 Rb4 86.79(9) 1_565 16 ?
Rb5 Cl3 Rb4 86.79(9) 10_567 7_556 ?
Rb5 Cl3 Rb5 82.4(2) 10_567 1_565 ?
Sb2 Cl4 Rb1 101.4(2) . 1_545 ?
Sb2 Cl4 Rb3 91.2(2) . . ?
Sb2 Cl4 Rb4 101.2(2) . 7_556 ?
Sb2 Cl4 Rb6 101.06(19) . 10_557 ?
Rb1 Cl4 Rb4 156.0(2) 1_545 7_556 ?
Rb1 Cl4 Rb6 91.69(19) 1_545 10_557 ?
Rb3 Cl4 Rb1 85.67(19) . 1_545 ?
Rb3 Cl4 Rb4 85.8(2) . 7_556 ?
Rb3 Cl4 Rb6 167.7(2) . 10_557 ?
Rb4 Cl4 Rb6 91.94(18) 7_556 10_557 ?
Sb2 Cl5 Rb4 101.1(2) . 7_556 ?
Sb2 Cl5 Rb4 101.1(2) . 16 ?
Sb2 Cl5 Rb5 107.5(2) . 16 ?
Sb2 Cl5 Rb5 107.5(2) . 7_556 ?
Rb4 Cl5 Rb4 90.3(2) 7_556 16 ?
Rb5 Cl5 Rb4 86.64(10) 16 16 ?
Rb5 Cl5 Rb4 151.3(3) 16 7_556 ?
Rb5 Cl5 Rb4 86.64(10) 7_556 7_556 ?
Rb5 Cl5 Rb4 151.3(3) 7_556 16 ?
Rb5 Cl5 Rb5 82.7(2) 16 7_556 ?
Sb2 Cl6 Rb1 101.6(2) . 1_545 ?
Sb2 Cl6 Rb1 101.6(2) . 10_547 ?
Sb2 Cl6 Rb5 106.6(2) . 10_557 ?
Sb2 Cl6 Rb5 106.6(2) . . ?
Rb1 Cl6 Rb1 90.8(2) 1_545 10_547 ?
Rb1 Cl6 Rb5 151.6(3) 10_547 10_557 ?
Rb1 Cl6 Rb5 86.97(10) 1_545 10_557 ?
Rb1 Cl6 Rb5 151.6(3) 1_545 . ?
Rb1 Cl6 Rb5 86.97(10) 10_547 . ?
Rb5 Cl6 Rb5 81.8(2) 10_557 . ?
Sb2 Cl7 Rb4 143.1(3) . . ?
Sb2 Cl7 Rb5 98.6(3) . . ?
Sb2 Cl7 Rb5 98.8(3) . 16 ?
Sb2 Cl7 Rb6 113.0(2) . . ?
Rb4 Cl7 Rb5 82.38(19) . 16 ?
Rb4 Cl7 Rb5 82.13(19) . . ?
Rb4 Cl7 Rb6 103.9(2) . . ?
Rb5 Cl7 Rb5 162.4(2) 16 . ?
Rb6 Cl7 Rb5 87.4(2) . . ?
Rb6 Cl7 Rb5 88.3(2) . 16 ?
Sb3 Cl8 Rb4 169.1(3) . . ?
Sb3 Cl8 Rb5 82.15(17) . . ?
Sb3 Cl8 Rb6 83.06(19) . . ?
Sb3 Cl8 Rb6 88.0(2) . 16_545 ?
Sb3 Cl8 Rb7 87.1(2) . . ?
Rb4 Cl8 Rb5 87.0(2) . . ?
Rb4 Cl8 Rb6 94.92(19) . . ?
Rb4 Cl8 Rb6 93.9(2) . 16_545 ?
Rb4 Cl8 Rb7 103.23(19) . . ?
Rb5 Cl8 Rb6 86.97(18) . . ?
Rb5 Cl8 Rb6 91.9(2) . 16_545 ?
Rb5 Cl8 Rb7 164.4(2) . . ?
Rb6 Cl8 Rb6 171.0(2) 16_545 . ?
Rb6 Cl8 Rb7 99.0(2) 16_545 . ?
Rb7 Cl8 Rb6 80.51(18) . . ?
Sb3 Cl9 Rb1 169.8(3) . 10_547 ?
Sb3 Cl9 Rb2 82.8(2) . 10_547 ?
Sb3 Cl9 Rb5 82.29(18) . . ?
Sb3 Cl9 Rb6 88.1(2) . . ?
Sb3 Cl9 Rb8 89.1(2) . . ?
Rb1 Cl9 Rb2 95.3(2) 10_547 10_547 ?
Rb1 Cl9 Rb5 87.7(2) 10_547 . ?
Rb1 Cl9 Rb6 93.8(2) 10_547 . ?
Rb1 Cl9 Rb8 100.37(19) 10_547 . ?
Rb5 Cl9 Rb2 87.4(2) . 10_547 ?
Rb5 Cl9 Rb6 92.3(2) . . ?
Rb5 Cl9 Rb8 165.1(3) . . ?
Rb6 Cl9 Rb2 170.9(2) . 10_547 ?
Rb8 Cl9 Rb2 79.4(2) . 10_547 ?
Rb8 Cl9 Rb6 99.6(2) . . ?
Sb3 Cl10 Rb2 89.0(2) . 10_547 ?
Sb3 Cl10 Rb4 169.9(3) . 16_545 ?
Sb3 Cl10 Rb5 82.7(2) . . ?
Sb3 Cl10 Rb6 83.5(2) . 16_545 ?
Sb3 Cl10 Rb7 86.9(2) . 16_545 ?
Rb2 Cl10 Rb6 172.4(3) 10_547 16_545 ?
Rb2 Cl10 Rb7 98.0(2) 10_547 16_545 ?
Rb4 Cl10 Rb2 92.6(2) 16_545 10_547 ?
Rb4 Cl10 Rb5 87.2(2) 16_545 . ?
Rb4 Cl10 Rb6 95.0(2) 16_545 16_545 ?
Rb4 Cl10 Rb7 102.7(2) 16_545 16_545 ?
Rb5 Cl10 Rb2 91.9(2) . 10_547 ?
Rb5 Cl10 Rb6 88.2(2) . 16_545 ?
Rb5 Cl10 Rb7 165.5(3) . 16_545 ?
Rb7 Cl10 Rb6 80.6(2) 16_545 16_545 ?
Sb3 Cl11 Rb6 91.2(2) . 16_545 ?
Sb3 Cl11 Rb7 92.2(2) . 13_556 ?
Sb3 Cl11 Rb7 94.6(2) . 16_545 ?
Sb3 Cl11 Rb7 87.0(2) . . ?
Rb6 Cl11 Rb7 176.1(3) 16_545 13_556 ?
Rb6 Cl11 Rb7 95.2(2) 16_545 . ?
Rb7 Cl11 Rb6 85.8(2) 16_545 16_545 ?
Rb7 Cl11 Rb7 178.1(2) 16_545 . ?
Rb7 Cl11 Rb7 92.1(2) 16_545 13_556 ?
Rb7 Cl11 Rb7 86.78(19) 13_556 . ?
Sb3 Cl12 Rb6 90.3(3) . . ?
Sb3 Cl12 Rb7 90.6(3) . 13_556 ?
Sb3 Cl12 Rb7 95.5(3) . . ?
Sb3 Cl12 Rb8 84.2(2) . . ?
Rb6 Cl12 Rb7 176.8(3) . 13_556 ?
Rb6 Cl12 Rb8 89.9(2) . . ?
Rb7 Cl12 Rb6 85.6(2) . . ?
Rb7 Cl12 Rb7 91.3(2) . 13_556 ?
Rb7 Cl12 Rb8 93.3(2) 13_556 . ?
Rb7 Cl12 Rb8 175.4(3) . . ?
Sb3 Cl13 Rb2 91.4(2) . 10_547 ?
Sb3 Cl13 Rb7 87.26(19) . 16_545 ?
Sb3 Cl13 Rb7 89.1(2) . 13_556 ?
Sb3 Cl13 Rb8 92.4(2) . . ?
Rb2 Cl13 Rb7 94.4(2) 10_547 16_545 ?
Rb2 Cl13 Rb7 179.3(3) 10_547 13_556 ?
Rb7 Cl13 Rb7 85.20(18) 13_556 16_545 ?
Rb8 Cl13 Rb2 81.62(19) . 10_547 ?
Rb8 Cl13 Rb7 176.0(3) . 16_545 ?
Rb8 Cl13 Rb7 98.8(2) . 13_556 ?
Sb4 Cl14 Rb7 92.7(4) . 16 ?
Sb4 Cl14 Rb8 92.0(3) . 9_666 ?
Rb8 Cl14 Rb7 92.3(3) 9_666 16 ?
Sb4 Cl15 Rb1 156.9(7) . 10_547 ?
Sb4 Cl15 Rb8 105.6(6) . . ?
Rb8 Cl15 Rb1 97.6(4) . 10_547 ?
Sb4 Cl16 Rb4 155.6(5) . 5 ?
Sb4 Cl16 Rb7 101.1(4) . 5 ?
Rb4 Cl16 Rb7 103.3(2) 5 5 ?
Sb4 Cl17 Rb7 92.1(2) . 5 ?
Sb4 Cl17 Rb7 92.1(2) . 16 ?
Sb4 Cl17 Rb8 95.8(5) . 9_666 ?
Rb7 Cl17 Rb7 170.1(5) 5 16 ?
Rb8 Cl17 Rb7 94.3(2) 9_666 16 ?
Rb8 Cl17 Rb7 94.3(2) 9_666 5 ?

loop_
_geom_bond_atom_site_label_1
_geom_bond_atom_site_label_2
_geom_bond_distance
_geom_bond_site_symmetry_2
_geom_bond_publ_flag
Sb1 Rb3 4.275(7) . ?
Sb1 Cl1 2.537(11) . ?
Sb1 Cl1 2.537(11) 10_557 ?
Sb1 Cl2 2.777(11) 10_557 ?
Sb1 Cl2 2.777(11) . ?
Sb1 Cl3 2.664(8) 3_656 ?
Sb1 Cl3 2.664(8) . ?
Sb2 Rb3 4.279(4) . ?
Sb2 Cl4 2.757(7) . ?
Sb2 Cl4 2.757(7) 10_557 ?
Sb2 Cl5 2.647(10) . ?
Sb2 Cl6 2.656(9) . ?
Sb2 Cl7 2.521(7) 10_557 ?
Sb2 Cl7 2.521(7) . ?
Sb3 Rb5 4.098(3) . ?
Sb3 Rb6 4.368(4) . ?
Sb3 Rb6 4.368(3) 16_545 ?
Sb3 Rb8 4.385(3) . ?
Sb3 Cl8 2.769(7) . ?
Sb3 Cl9 2.803(7) . ?
Sb3 Cl10 2.755(8) . ?
Sb3 Cl11 2.518(7) . ?
Sb3 Cl12 2.512(8) . ?
Sb3 Cl13 2.524(7) . ?
Sb4 Cl14 2.349(9) . ?
Sb4 Cl14 2.349(9) 12_655 ?
Sb4 Cl15 2.319(14) . ?
Sb4 Cl16 2.350(9) . ?
Sb4 Cl16 2.350(9) 12_655 ?
Sb4 Cl17 2.352(13) . ?
Rb1 Rb1 4.789(8) 10_557 ?
Rb1 Rb3 4.418(6) 1_565 ?
Rb1 Rb5 4.628(4) 10_567 ?
Rb1 Rb5 4.628(4) 3_666 ?
Rb1 Cl1 3.227(11) . ?
Rb1 Cl4 3.282(7) 1_565 ?
Rb1 Cl4 3.282(8) 12_665 ?
Rb1 Cl6 3.362(7) 3_666 ?
Rb1 Cl6 3.362(7) 1_565 ?
Rb1 Cl9 3.292(8) 10_567 ?
Rb1 Cl9 3.292(8) 3_666 ?
Rb1 Cl15 3.428(15) 10_567 ?
Rb2 Rb4 4.904(5) 7_556 ?
Rb2 Rb4 4.904(5) 14_557 ?
Rb2 Rb5 4.951(5) 10_567 ?
Rb2 Rb8 4.594(7) 10_567 ?
Rb2 Cl1 3.351(14) . ?
Rb2 Cl2 3.533(12) . ?
Rb2 Cl9 3.764(10) 10_567 ?
Rb2 Cl9 3.764(10) 3_666 ?
Rb2 Cl10 3.482(9) 10_567 ?
Rb2 Cl10 3.482(9) 3_666 ?
Rb2 Cl13 3.544(9) 3_666 ?
Rb2 Cl13 3.544(9) 10_567 ?
Rb3 Rb4 4.435(4) 14_557 ?
Rb3 Cl2 3.216(12) 10_557 ?
Rb3 Cl2 3.216(12) . ?
Rb3 Cl4 3.215(7) . ?
Rb3 Cl4 3.215(7) 10_557 ?
Rb3 Cl4 3.215(7) 12_655 ?
Rb3 Cl4 3.215(7) 3_656 ?
Rb4 Rb4 4.821(5) 10_557 ?
Rb4 Rb5 4.621(4) . ?
Rb4 Rb5 4.623(4) 16 ?
Rb4 Cl2 3.292(3) 14_447 ?
Rb4 Cl3 3.387(7) 7_546 ?
Rb4 Cl4 3.301(8) 7_546 ?
Rb4 Cl5 3.401(7) 7_546 ?
Rb4 Cl7 3.230(7) . ?
Rb4 Cl8 3.285(8) . ?
Rb4 Cl10 3.298(8) 16 ?
Rb4 Cl16 3.381(10) 5_445 ?
Rb5 Rb5 4.403(5) 10_557 ?
Rb5 Cl1 3.766(3) 10_547 ?
Rb5 Cl3 3.342(8) 1_545 ?
Rb5 Cl5 3.333(7) 7_546 ?
Rb5 Cl6 3.363(7) . ?
Rb5 Cl7 3.764(10) 16_545 ?
Rb5 Cl7 3.775(10) . ?
Rb5 Cl8 3.424(8) . ?
Rb5 Cl9 3.390(8) . ?
Rb5 Cl10 3.404(9) . ?
Rb6 Rb7 4.767(5) . ?
Rb6 Cl4 3.570(8) 10_557 ?
Rb6 Cl7 3.343(8) . ?
Rb6 Cl8 3.730(9) . ?
Rb6 Cl8 3.477(8) 16 ?
Rb6 Cl9 3.444(10) . ?
Rb6 Cl10 3.716(9) 16 ?
Rb6 Cl11 3.515(8) 16 ?
Rb6 Cl12 3.559(10) . ?
Rb7 Cl8 3.646(9) . ?
Rb7 Cl10 3.656(10) 16 ?
Rb7 Cl11 3.484(9) 16 ?
Rb7 Cl11 3.560(8) 13_556 ?
Rb7 Cl11 3.818(9) . ?
Rb7 Cl12 3.636(10) 13_556 ?
Rb7 Cl12 3.458(10) . ?
Rb7 Cl13 3.799(8) 16 ?
Rb7 Cl13 3.692(9) 13_556 ?
Rb7 Cl14 3.870(15) 16_545 ?
Rb7 Cl16 3.552(12) 5_445 ?
Rb7 Cl17 3.892(4) 5_445 ?
Rb8 Cl9 3.416(9) 12_655 ?
Rb8 Cl9 3.416(9) . ?
Rb8 Cl12 3.856(9) 12_655 ?
Rb8 Cl12 3.855(9) . ?
Rb8 Cl13 3.484(9) . ?
Rb8 Cl13 3.484(8) 12_655 ?
Rb8 Cl14 3.685(12) 4_566 ?
Rb8 Cl14 3.685(12) 9_666 ?
Rb8 Cl15 3.423(17) . ?
Rb8 Cl17 3.536(16) 9_666 ?

loop_
_twin_individual_id
_twin_individual_mass_fraction_refined
1 0.758(4)
2 0.242(4)
